data_1576638
loop_
_publ_author_name
'Herle, Dominic'
'Wurm, Frerik'
'Lichtenberg, Crispin'
'Dankert, Fabian'

_publ_section_title
;
 Al(ii) transfer harnessing a well-defined cadmium precursor.
;
_journal_issue 16
_journal_name_full 'Chemical science'
_journal_page_first 7997
_journal_page_last 8006
_journal_paper_doi 10.1039/d6sc00437g
_journal_volume 17
_journal_year 2026
_chemical_formula_moiety '2(C11 H23 Al0.5 N1.5 O Si)'
_chemical_formula_sum 'C22 H46 Al N3 O2 Si2'
_chemical_formula_weight 467.78
_space_group_crystal_system monoclinic
_space_group_IT_number 5
_space_group_name_Hall 'C 2y'
_space_group_name_H-M_alt 'C 1 2 1'
_atom_sites_solution_hydrogens geom
_audit_creation_date 2025-12-10
_audit_creation_method
;
Olex2 1.5
(compiled 2022.04.07 svn.rca3783a0 for OlexSys, GUI svn.r6498)
;
_audit_update_record
;
2025-12-16 deposited with the CCDC.	2026-02-23 downloaded from the CCDC.
;
_cell_angle_alpha 90
_cell_angle_beta 127.024(2)
_cell_angle_gamma 90
_cell_formula_units_Z 4
_cell_length_a 19.8826(6)
_cell_length_b 10.2863(3)
_cell_length_c 16.5219(5)
_cell_measurement_reflns_used 23840
_cell_measurement_temperature 100
_cell_measurement_theta_max 72.37
_cell_measurement_theta_min 4.45
_cell_volume 2697.76(16)
_computing_cell_refinement
;
X-Area Recipe 2.0.1 (STOE, 2023)
;
_computing_data_collection
;
X-Area Pilatus3_SV 1.31.192.0 (STOE, 2023)
;
_computing_data_reduction
;
X-Area Integrate 2.5.15.0 (STOE, 2023)
X-Area LANA 2.7.12 (STOE, 2023)
;
_computing_molecular_graphics 'Olex2 1.5 (Dolomanov et al., 2009)'
_computing_publication_material 'Olex2 1.5 (Dolomanov et al., 2009)'
_computing_structure_refinement 'SHELXL 2019/3 (Sheldrick, 2015)'
_diffrn_ambient_temperature 100
_diffrn_detector Pilatus200K
_diffrn_detector_area_resol_mean 5.81
_diffrn_detector_type 'DECTRIS PILATUS 200K'
_diffrn_measured_fraction_theta_full 1.000
_diffrn_measured_fraction_theta_max 1.000
_diffrn_measurement_details
;
 3787 frames, detector distance = 60 mm
;
_diffrn_measurement_device 'Eulerian 4-circle diffractometer'
_diffrn_measurement_device_type 'STOE STADIVARI'
_diffrn_measurement_method 'rotation method, \w scans'
_diffrn_radiation_collimation '1.2 mm, 0.6 diameter'
_diffrn_radiation_monochromator 'Graded multilayer mirror'
_diffrn_radiation_polarisn_norm 0
_diffrn_radiation_probe x-ray
_diffrn_radiation_type 'Cu K\a'
_diffrn_radiation_wavelength 1.54186
_diffrn_reflns_av_R_equivalents 0.0208
_diffrn_reflns_av_unetI/netI 0.0165
_diffrn_reflns_Laue_measured_fraction_full 1.000
_diffrn_reflns_Laue_measured_fraction_max 1.000
_diffrn_reflns_limit_h_max 23
_diffrn_reflns_limit_h_min -17
_diffrn_reflns_limit_k_max 12
_diffrn_reflns_limit_k_min -10
_diffrn_reflns_limit_l_max 18
_diffrn_reflns_limit_l_min -19
_diffrn_reflns_number 13804
_diffrn_reflns_point_group_measured_fraction_full 0.873
_diffrn_reflns_point_group_measured_fraction_max 0.873
_diffrn_reflns_theta_full 66.954
_diffrn_reflns_theta_max 66.954
_diffrn_reflns_theta_min 3.351
_diffrn_source Cu-Genix
_diffrn_source_current 0.600
_diffrn_source_power 0.030
_diffrn_source_voltage 50
_exptl_absorpt_coefficient_mu 1.675
_exptl_absorpt_correction_T_max 0.9514
_exptl_absorpt_correction_T_min 0.7417
_exptl_absorpt_correction_type multi-scan
_exptl_absorpt_process_details
;
STOE X-Red32, absorption correction by Gaussian integration, analogous to
P. Coppens, "The Evaluation of Absorption and Extinction in Single-Crystal
Structure Analysis", published in: F. R. Ahmed (Editor), "Crystallographic
Computing", Munksgaard, Copenhagen (1970), 255 - 270. Afterwards scaling of
reflection intensities was performed within STOE LANA. J. Koziskova, F. Hahn,
J. Richter, J. Kozisek, Acta Chimica Slovaca, vol. 9, no. 2, 2016, pp. 136-140.
;
_exptl_crystal_colour colorless
_exptl_crystal_density_diffrn 1.152
_exptl_crystal_density_method 'not measured'
_exptl_crystal_description plate
_exptl_crystal_F_000 1024
_exptl_crystal_size_max 0.18
_exptl_crystal_size_mid 0.127
_exptl_crystal_size_min 0.03
_refine_diff_density_max 0.254
_refine_diff_density_min -0.216
_refine_diff_density_rms 0.048
_refine_ls_abs_structure_details
;
 Flack x determined using 1562 quotients [(I+)-(I-)]/[(I+)+(I-)]
 (Parsons, Flack and Wagner, Acta Cryst. B69 (2013) 249-259).
;
_refine_ls_abs_structure_Flack 0.04(2)
_refine_ls_extinction_method none
_refine_ls_goodness_of_fit_ref 1.075
_refine_ls_hydrogen_treatment constr
_refine_ls_matrix_type full
_refine_ls_number_parameters 438
_refine_ls_number_reflns 4213
_refine_ls_number_restraints 364
_refine_ls_restrained_S_all 1.186
_refine_ls_R_factor_all 0.0507
_refine_ls_R_factor_gt 0.0498
_refine_ls_shift/su_max 0.000
_refine_ls_shift/su_mean 0.000
_refine_ls_structure_factor_coef Fsqd
_refine_ls_weighting_details 'w=1/[\s^2^(Fo^2^)+(0.0873P)^2^+1.8391P] where P=(Fo^2^+2Fc^2^)/3'
_refine_ls_weighting_scheme calc
_refine_ls_wR_factor_gt 0.1354
_refine_ls_wR_factor_ref 0.1366
_reflns_Friedel_coverage 0.647
_reflns_Friedel_fraction_full 0.730
_reflns_Friedel_fraction_max 0.730
_reflns_number_gt 4148
_reflns_number_total 4213
_reflns_threshold_expression 'I > 2\s(I)'
_cod_data_source_file d6sc00437g2.cif
_cod_data_source_block sv1808
_cod_depositor_comments 'Adding full bibliography for 1576637--1576642.cif.'
_cod_original_cell_volume 2697.76(15)
_cod_database_code 1576638
_shelx_shelxl_version_number 2019/3
_shelx_space_group_comment
;
The symmetry employed for this shelxl refinement is uniquely defined
by the following loop, which should always be used as a source of
symmetry information in preference to the above space-group names.
They are only intended as comments.
;
_olex2_refinement_description
;
1. Twinned data refinement
 Scales: 0.57283
 0.42717
2. Restrained distances
 Si2-C20 \\sim Si2-C21 \\sim Si2-C22 \\sim Si2A-C20A \\sim Si2A-C21A \\sim
Si2A-C22A
 with sigma of 0.002
 N3-C12A \\sim N3-C12
 with sigma of 0.02
 Si1-N2 \\sim Si1A-N2
 with sigma of 0.002
 C15A-C16 \\sim C13A-C12A \\sim C17A-C16 \\sim C19A-C12A
 with sigma of 0.002
 C13A-C14A \\sim C15A-C14A \\sim C17A-C18A \\sim C19A-C18A
 with sigma of 0.002
 C17A-C16 \\sim C17-C16 \\sim C15-C16 \\sim C15A-C16
 with sigma of 0.002
 N3A-C12A \\sim N3-C12
 with sigma of 0.002
3. Rigid bond restraints
 N3, C16, C17A, C15A, C13A, C12A, C18A, C14A, C19A, C17, C15, C13, C12, C18,
 C14, C19
 with sigma for 1-2 distances of 0.002 and sigma for 1-3 distances of 0.002
 Si2, C20A, C21, C22, Si2A, C20, C22A, C21A
 with sigma for 1-2 distances of 0.002 and sigma for 1-3 distances of 0.002
 N4, N4
 with sigma for 1-2 distances of 0.002 and sigma for 1-3 distances of 0.002
 C1, C8, C2, C5, C7, C4, C6, C3
 with sigma for 1-2 distances of 0.002 and sigma for 1-3 distances of 0.002
 C10, H10A, H10B, H10C, C11A, H11A, H11B, H11C, C9A, H9AA, H9AB, H9AC, Si1,
 Si1A, C9, H9A, H9B, H9C, C10A, H10D, H10E, H10F, C11, H11D, H11E, H11F
 with sigma for 1-2 distances of 0.002 and sigma for 1-3 distances of 0.002
4. Uiso/Uaniso restraints and constraints
Uanis(N3) \\sim Ueq, Uanis(C16) \\sim Ueq, Uanis(C17A) \\sim Ueq, Uanis(C15A)
\\sim Ueq, Uanis(C13A) \\sim Ueq, Uanis(C12A) \\sim Ueq, Uanis(C18A) \\sim Ueq,
Uanis(C14A) \\sim Ueq, Uanis(C19A) \\sim Ueq, Uanis(C17) \\sim Ueq, Uanis(C15)
\\sim Ueq, Uanis(C13) \\sim Ueq, Uanis(C12) \\sim Ueq, Uanis(C18) \\sim Ueq,
Uanis(C14) \\sim Ueq, Uanis(C19) \\sim Ueq: with sigma of 0.01 and sigma for
terminal atoms of 0.02
Uanis(Si1) \\sim Ueq, Uanis(Si1A) \\sim Ueq: with sigma of 0.002 and sigma for
terminal atoms of 0.002
Uanis(C20A) \\sim Ueq, Uanis(C20) \\sim Ueq, Uanis(C21) \\sim Ueq, Uanis(C21A)
\\sim Ueq, Uanis(C22) \\sim Ueq, Uanis(C22A) \\sim Ueq, Uanis(Si2A) \\sim Ueq,
Uanis(Si2) \\sim Ueq: with sigma of 0.01 and sigma for terminal atoms of 0.02
Uanis(N4) \\sim Ueq, Uanis(N4) \\sim Ueq: with sigma of 0.01 and sigma for
terminal atoms of 0.02
Uanis(C1) \\sim Ueq, Uanis(C8) \\sim Ueq, Uanis(C2) \\sim Ueq, Uanis(C5) \\sim
Ueq, Uanis(C7) \\sim Ueq, Uanis(C4) \\sim Ueq, Uanis(C6) \\sim Ueq, Uanis(C3)
\\sim Ueq: with sigma of 0.01 and sigma for terminal atoms of 0.02
Uanis(C11) \\sim Ueq, Uanis(C11A) \\sim Ueq, Uanis(Si1A) \\sim Ueq, Uanis(Si1)
\\sim Ueq, Uanis(C10) \\sim Ueq, Uanis(C9) \\sim Ueq, Uanis(C9A) \\sim Ueq,
Uanis(C10A) \\sim Ueq: with sigma of 0.01 and sigma for terminal atoms of 0.02
Uanis(C11A) \\sim Ueq, Uanis(C11) \\sim Ueq, Uanis(C9A) \\sim Ueq, Uanis(C9)
\\sim Ueq, Uanis(C10) \\sim Ueq, Uanis(C10A) \\sim Ueq: with sigma of 0.003 and
sigma for terminal atoms of 0.006
Uanis(Si1A) = Uanis(Si1)
5. Others
 Sof(N3)=Sof(O2)=Sof(H16A)=Sof(C17)=Sof(H17C)=Sof(H17D)=Sof(C15)=Sof(H15C)=
 Sof(H15D)=Sof(C13)=Sof(H13C)=Sof(H13D)=Sof(C12)=Sof(H12)=Sof(C18)=Sof(H18C)=
 Sof(H18D)=Sof(C14)=Sof(H14C)=Sof(H14D)=Sof(C19)=Sof(H19C)=Sof(H19D)=1-FVAR(1)
 Sof(H16)=Sof(C17A)=Sof(H17A)=Sof(H17B)=Sof(C15A)=Sof(H15A)=Sof(H15B)=
 Sof(C13A)=Sof(H13A)=Sof(H13B)=Sof(C12A)=Sof(H12A)=Sof(C18A)=Sof(H18A)=
 Sof(H18B)=Sof(C14A)=Sof(H14A)=Sof(H14B)=Sof(C19A)=Sof(H19A)=Sof(H19B)=Sof(N3A)=
 Sof(O2A)=FVAR(1)
 Fixed Sof: Si2(0.5) C10(0.5) H10A(0.5) H10B(0.5) H10C(0.5) C20A(0.5)
 H20A(0.5) H20B(0.5) H20C(0.5) C11A(0.5) H11A(0.5) H11B(0.5) H11C(0.5) C21(0.5)
 H21A(0.5) H21B(0.5) H21C(0.5) C22(0.5) H22A(0.5) H22B(0.5) H22C(0.5) C9A(0.5)
 H9AA(0.5) H9AB(0.5) H9AC(0.5) Si2A(0.5) C20(0.5) H20D(0.5) H20E(0.5) H20F(0.5)
 C22A(0.5) H22D(0.5) H22E(0.5) H22F(0.5) C21A(0.5) H21D(0.5) H21E(0.5)
 H21F(0.5) N4(0.5) Si1(0.5) Si1A(0.5) C9(0.5) H9A(0.5) H9B(0.5) H9C(0.5)
 C10A(0.5) H10D(0.5) H10E(0.5) H10F(0.5) C11(0.5) H11D(0.5) H11E(0.5) H11F(0.5)
6.a Ternary CH refined with riding coordinates:
 C1(H1), C5(H5), C16(H16A), C16(H16), C12A(H12A), C12(H12)
6.b Secondary CH2 refined with riding coordinates:
 C8(H8A,H8B), C2(H2A,H2B), C7(H7A,H7B), C4(H4A,H4B), C6(H6A,H6B), C3(H3A,H3B),
 C17A(H17A,H17B), C15A(H15A,H15B), C13A(H13A,H13B), C18A(H18A,H18B), C14A(H14A,
 H14B), C19A(H19A,H19B), C17(H17C,H17D), C15(H15C,H15D), C13(H13C,H13D),
 C18(H18C,H18D), C14(H14C,H14D), C19(H19C,H19D)
6.c Idealised Me refined as rotating group:
 C10(H10A,H10B,H10C), C20A(H20A,H20B,H20C), C11A(H11A,H11B,H11C), C21(H21A,
 H21B,H21C), C22(H22A,H22B,H22C), C9A(H9AA,H9AB,H9AC), C20(H20D,H20E,H20F),
 C22A(H22D,H22E,H22F), C21A(H21D,H21E,H21F), C9(H9A,H9B,H9C), C10A(H10D,H10E,
 H10F), C11(H11D,H11E,H11F)
;
_olex2_submission_special_instructions 'No special instructions were received'
_stoe_detector_distance '60.0 mm'
_stoe_detector_pixelsize_x '0.172 mm'
_stoe_detector_pixelsize_y '0.172 mm'
_stoe_detector_size_x '7.0 cm'
_stoe_detector_size_y '8.4 cm'
_stoe_evaluation_integration_a 8.0
_stoe_evaluation_integration_b 0.0
_stoe_evaluation_integration_ems 0.025
_stoe_evaluation_lana_bis_l_even_max -
_stoe_evaluation_lana_bis_l_odd_max -
_stoe_evaluation_lana_bos_l_even_max 4
_stoe_evaluation_lana_bos_l_odd_max 1
_stoe_evaluation_lana_completeness 85.3
_stoe_evaluation_lana_dxs_max_order 1
_stoe_evaluation_lana_dys_max_order 1
_stoe_evaluation_lana_fs_max_order 3
_stoe_evaluation_lana_max_2theta_available 143.8
_stoe_evaluation_lana_max_2theta_desired 143.8
_stoe_evaluation_lana_mean_redundancy 3.2
_stoe_evaluation_lana_number_refls_after_or 14563
_stoe_evaluation_lana_number_refls_outliers 4084
_stoe_evaluation_lana_number_refls_total 18647
_stoe_evaluation_lana_number_refls_unique 4526
_stoe_evaluation_lana_number_refls_written 14563
_stoe_evaluation_lana_or_c1 0.035
_stoe_evaluation_lana_or_c2 0
_stoe_evaluation_lana_or_c3 0
_stoe_evaluation_lana_or_c4 0.7
_stoe_evaluation_lana_point_group 2
_stoe_evaluation_lana_table
;
#----------------------------------------------------------------------------
2Theta          13.7   29.1   44.5   59.9   75.3   90.7  106.1  121.5  136.9
#----------------------------------------------------------------------------
<Resolution>    5.14   2.92   2.03   1.55   1.26   1.08   0.97   0.88   0.83
N(total)          76    531    823   1065   1734   4485   4268   3863   1802
<Redundancy>     1.9    3.0    2.3    2.0    2.1    4.4    4.0    3.7    2.8
Complet. [%%]    92.7   98.7   95.7   89.8   85.9   89.2   86.4   84.4   69.7
<I/sigma>      458.3  184.7   87.1   46.9   34.1   15.6   14.0   11.0    9.6
R(int)         0.007  0.010  0.012  0.013  0.036  0.045  0.044  0.057  0.054
#----------------------------------------------------------------------------
;
_stoe_measurement_identifier sv1808
_stoe_measurement_max_exposure_per_frame '20.0 s'
_stoe_measurement_mean_exposure_per_frame '20.0 s'
_stoe_measurement_min_exposure_per_frame '20.0 s'
_stoe_measurement_total_exposure_time '21.0 h'
_stoe_measurement_total_frame_number 3787
_stoe_measurement_total_run_number 33
_stoe_measurement_tube_power '30.0 W'

loop_
_space_group_symop_operation_xyz
'x, y, z'
'-x, y, -z'
'x+1/2, y+1/2, z'
'-x+1/2, y+1/2, -z'

loop_
_atom_site_label
_atom_site_type_symbol
_atom_site_fract_x
_atom_site_fract_y
_atom_site_fract_z
_atom_site_U_iso_or_equiv
_atom_site_adp_type
_atom_site_occupancy
_atom_site_site_symmetry_order
_atom_site_calc_flag
_atom_site_refinement_flags_posn
_atom_site_refinement_flags_adp
_atom_site_refinement_flags_occupancy
_atom_site_disorder_assembly
_atom_site_disorder_group
Al1 Al 0.500000 0.1813(4) 1.000000 0.0373(5) Uani 1 2 d S T P . .
Al2 Al 0.000000 -0.0771(4) 0.500000 0.0387(5) Uani 1 2 d S T P . .
Si2 Si 0.1005(2) -0.2991(4) 0.6381(3) 0.0437(8) Uani 0.5 1 d D U P A 1
N3 N 0.0481(11) -0.0055(16) 0.4375(15) 0.046(3) Uani 0.522(11) 1 d D U P B 4
N2 N 0.500000 0.0073(8) 1.000000 0.0439(17) Uani 1 2 d DS T P . .
N1 N 0.3907(4) 0.2560(6) 0.9544(5) 0.0441(13) Uani 1 1 d . . . . .
C1 C 0.3237(5) 0.1899(8) 0.9527(6) 0.0529(14) Uani 1 1 d . U . . .
H1 H 0.346285 0.104407 0.988079 0.063 Uiso 1 1 calc R U . . .
C8 C 0.3012(5) 0.2723(9) 1.0118(7) 0.0630(16) Uani 1 1 d . U . . .
H8A H 0.252587 0.231134 1.003964 0.076 Uiso 1 1 calc R U . . .
H8B H 0.349402 0.269262 1.084683 0.076 Uiso 1 1 calc R U . . .
C2 C 0.2524(5) 0.1639(10) 0.8440(6) 0.0710(19) Uani 1 1 d . U . . .
H2A H 0.205103 0.125787 0.840627 0.085 Uiso 1 1 calc R U . . .
H2B H 0.270957 0.098383 0.817262 0.085 Uiso 1 1 calc R U . . .
C5 C 0.3632(5) 0.3845(10) 0.9096(8) 0.073(2) Uani 1 1 d . U . . .
H5 H 0.411749 0.426508 0.916470 0.088 Uiso 1 1 calc R U . . .
C7 C 0.2803(6) 0.4097(9) 0.9813(8) 0.077(2) Uani 1 1 d . U . . .
H7A H 0.284212 0.459229 1.035353 0.092 Uiso 1 1 calc R U . . .
H7B H 0.221635 0.416037 0.918836 0.092 Uiso 1 1 calc R U . . .
C10 C 0.5731(13) -0.167(2) 0.9243(18) 0.075(5) Uani 0.5 1 d . U P C 6
H10A H 0.571940 -0.261374 0.931308 0.112 Uiso 0.5 1 calc R U P C 6
H10B H 0.623697 -0.130938 0.986555 0.112 Uiso 0.5 1 calc R U P C 6
H10C H 0.573994 -0.147402 0.866893 0.112 Uiso 0.5 1 calc R U P C 6
C4 C 0.2933(7) 0.3646(13) 0.7956(9) 0.100(3) Uani 1 1 d . U . . .
H4A H 0.271974 0.450592 0.762568 0.120 Uiso 1 1 calc R U . . .
H4B H 0.317408 0.320626 0.765008 0.120 Uiso 1 1 calc R U . . .
C6 C 0.3403(7) 0.4692(9) 0.9621(10) 0.085(2) Uani 1 1 d . U . . .
H6A H 0.313940 0.549223 0.921288 0.102 Uiso 1 1 calc R U . . .
H6B H 0.392727 0.495352 1.028119 0.102 Uiso 1 1 calc R U . . .
C3 C 0.2201(6) 0.2841(14) 0.7750(8) 0.095(3) Uani 1 1 d . U . . .
H3A H 0.183876 0.256161 0.703155 0.114 Uiso 1 1 calc R U . . .
H3B H 0.185666 0.338030 0.786949 0.114 Uiso 1 1 calc R U . . .
C20A C 0.1306(11) -0.4249(19) 0.5527(14) 0.076(5) Uani 0.5 1 d D U P A 2
H20A H 0.100850 -0.473591 0.488962 0.115 Uiso 0.5 1 calc R U P A 2
H20B H 0.170339 -0.482622 0.609266 0.115 Uiso 0.5 1 calc R U P A 2
H20C H 0.161517 -0.352551 0.550410 0.115 Uiso 0.5 1 calc R U P A 2
C11A C 0.4164(12) 0.061(2) 0.7743(14) 0.065(3) Uani 0.5 1 d . U P D 5
H11A H 0.367018 0.100989 0.763694 0.098 Uiso 0.5 1 calc R U P D 5
H11B H 0.399169 0.014608 0.712589 0.098 Uiso 0.5 1 calc R U P D 5
H11C H 0.457643 0.127869 0.790367 0.098 Uiso 0.5 1 calc R U P D 5
C21 C 0.1453(10) -0.1609(12) 0.7279(9) 0.066(4) Uani 0.5 1 d D U P A 1
H21A H 0.156881 -0.088790 0.699170 0.099 Uiso 0.5 1 calc R U P A 1
H21B H 0.197788 -0.188172 0.792129 0.099 Uiso 0.5 1 calc R U P A 1
H21C H 0.104925 -0.132658 0.739907 0.099 Uiso 0.5 1 calc R U P A 1
C22 C 0.0756(11) -0.4245(13) 0.6967(13) 0.067(4) Uani 0.5 1 d D U P A 1
H22A H 0.061610 -0.506388 0.659301 0.101 Uiso 0.5 1 calc R U P A 1
H22B H 0.027464 -0.395943 0.694371 0.101 Uiso 0.5 1 calc R U P A 1
H22C H 0.124537 -0.437725 0.767345 0.101 Uiso 0.5 1 calc R U P A 1
C9A C 0.3831(13) -0.1916(19) 0.8336(16) 0.074(4) Uani 0.5 1 d . U P D 5
H9AA H 0.399314 -0.251067 0.889022 0.111 Uiso 0.5 1 calc R U P D 5
H9AB H 0.379116 -0.239925 0.779743 0.111 Uiso 0.5 1 calc R U P D 5
H9AC H 0.328359 -0.152468 0.806518 0.111 Uiso 0.5 1 calc R U P D 5
O1 O 0.4667(3) 0.2685(6) 1.0614(5) 0.0595(14) Uani 1 1 d . . . . .
O2 O 0.0816(9) 0.0405(13) 0.5457(10) 0.054(3) Uani 0.522(11) 1 d . . P B 4
Si2A Si 0.0536(2) -0.3604(4) 0.5708(3) 0.0458(8) Uani 0.5 1 d D U P A 2
C20 C 0.1835(10) -0.367(2) 0.6320(15) 0.075(4) Uani 0.5 1 d D U P A 1
H20D H 0.196012 -0.305863 0.597427 0.113 Uiso 0.5 1 calc R U P A 1
H20E H 0.163787 -0.449637 0.594355 0.113 Uiso 0.5 1 calc R U P A 1
H20F H 0.234547 -0.383145 0.700825 0.113 Uiso 0.5 1 calc R U P A 1
C22A C -0.0022(12) -0.5009(15) 0.5753(17) 0.084(5) Uani 0.5 1 d D U P A 2
H22D H -0.036978 -0.471237 0.595498 0.126 Uiso 0.5 1 calc R U P A 2
H22E H 0.039004 -0.564583 0.624568 0.126 Uiso 0.5 1 calc R U P A 2
H22F H -0.038294 -0.541335 0.508081 0.126 Uiso 0.5 1 calc R U P A 2
C21A C 0.1179(10) -0.2816(15) 0.6969(7) 0.067(4) Uani 0.5 1 d D U P A 2
H21D H 0.080929 -0.248790 0.712949 0.101 Uiso 0.5 1 calc R U P A 2
H21E H 0.149599 -0.209226 0.696207 0.101 Uiso 0.5 1 calc R U P A 2
H21F H 0.157277 -0.345183 0.748278 0.101 Uiso 0.5 1 calc R U P A 2
C16 C 0.1279(4) -0.0664(8) 0.4532(4) 0.0523(14) Uani 1 1 d D U . . .
H16A H 0.148017 -0.140871 0.501473 0.063 Uiso 0.522(11) 1 calc R U P B 4
H16 H 0.130923 -0.158881 0.473719 0.063 Uiso 0.478(11) 1 calc R U P B 3
C17A C 0.0836(12) -0.0668(15) 0.3386(6) 0.056(3) Uani 0.478(11) 1 d D U P B 3
H17A H 0.120404 -0.111705 0.325803 0.067 Uiso 0.478(11) 1 calc R U P B 3
H17B H 0.031154 -0.118335 0.305433 0.067 Uiso 0.478(11) 1 calc R U P B 3
C15A C 0.2186(6) -0.0153(13) 0.5164(15) 0.063(3) Uani 0.478(11) 1 d D U P B 3
H15A H 0.246726 -0.035951 0.588717 0.075 Uiso 0.478(11) 1 calc R U P B 3
H15B H 0.249715 -0.060490 0.495295 0.075 Uiso 0.478(11) 1 calc R U P B 3
C13A C 0.1588(8) 0.1996(14) 0.5101(11) 0.060(3) Uani 0.478(11) 1 d D U P B 3
H13A H 0.154184 0.290454 0.487560 0.072 Uiso 0.478(11) 1 calc R U P B 3
H13B H 0.179143 0.201881 0.581458 0.072 Uiso 0.478(11) 1 calc R U P B 3
C12A C 0.0712(7) 0.1370(14) 0.4449(8) 0.055(3) Uani 0.478(11) 1 d D U P B 3
H12A H 0.035582 0.180502 0.461004 0.066 Uiso 0.478(11) 1 calc R U P B 3
C18A C 0.0613(11) 0.0651(13) 0.2887(12) 0.063(4) Uani 0.478(11) 1 d D U P B 3
H18A H 0.112183 0.106884 0.302602 0.076 Uiso 0.478(11) 1 calc R U P B 3
H18B H 0.019103 0.055830 0.214410 0.076 Uiso 0.478(11) 1 calc R U P B 3
C14A C 0.2230(11) 0.1294(12) 0.5053(15) 0.070(4) Uani 0.478(11) 1 d D U P B 3
H14A H 0.280116 0.161275 0.560153 0.084 Uiso 0.478(11) 1 calc R U P B 3
H14B H 0.212228 0.147974 0.439645 0.084 Uiso 0.478(11) 1 calc R U P B 3
C19A C 0.0260(10) 0.1479(16) 0.3304(9) 0.058(3) Uani 0.478(11) 1 d D U P B 3
H19A H -0.033860 0.124193 0.294946 0.070 Uiso 0.478(11) 1 calc R U P B 3
H19B H 0.027662 0.239944 0.314133 0.070 Uiso 0.478(11) 1 calc R U P B 3
C17 C 0.0969(11) -0.1201(17) 0.3495(8) 0.056(3) Uani 0.522(11) 1 d D U P B 4
H17C H 0.059678 -0.195472 0.332931 0.067 Uiso 0.522(11) 1 calc R U P B 4
H17D H 0.146068 -0.151864 0.353929 0.067 Uiso 0.522(11) 1 calc R U P B 4
C15 C 0.1961(10) 0.0392(16) 0.5031(15) 0.069(3) Uani 0.522(11) 1 d D U P B 4
H15C H 0.247208 0.004333 0.513436 0.083 Uiso 0.522(11) 1 calc R U P B 4
H15D H 0.210965 0.059112 0.570693 0.083 Uiso 0.522(11) 1 calc R U P B 4
C13 C 0.0868(12) 0.2150(18) 0.4163(13) 0.073(3) Uani 0.522(11) 1 d . U P B 4
H13C H 0.096831 0.249013 0.478743 0.087 Uiso 0.522(11) 1 calc R U P B 4
H13D H 0.065275 0.287518 0.367098 0.087 Uiso 0.522(11) 1 calc R U P B 4
C12 C 0.0226(10) 0.1121(15) 0.3735(11) 0.054(3) Uani 0.522(11) 1 d D U P B 4
H12 H -0.026520 0.149949 0.367587 0.064 Uiso 0.522(11) 1 calc R U P B 4
C18 C 0.0484(10) -0.0199(18) 0.2620(11) 0.062(3) Uani 0.522(11) 1 d . U P B 4
H18C H 0.088983 0.040035 0.265406 0.075 Uiso 0.522(11) 1 calc R U P B 4
H18D H 0.017184 -0.065914 0.196163 0.075 Uiso 0.522(11) 1 calc R U P B 4
C14 C 0.1704(13) 0.168(2) 0.4414(16) 0.081(4) Uani 0.522(11) 1 d . U P B 4
H14C H 0.214512 0.234429 0.481664 0.097 Uiso 0.522(11) 1 calc R U P B 4
H14D H 0.164249 0.152546 0.378116 0.097 Uiso 0.522(11) 1 calc R U P B 4
C19 C -0.0123(11) 0.0568(15) 0.2689(11) 0.060(3) Uani 0.522(11) 1 d . U P B 4
H19C H -0.060901 0.000200 0.246831 0.072 Uiso 0.522(11) 1 calc R U P B 4
H19D H -0.033897 0.129974 0.220306 0.072 Uiso 0.522(11) 1 calc R U P B 4
N4 N -0.0150(7) -0.2520(9) 0.4790(5) 0.031(3) Uani 0.5 1 d . U P A .
Si1 Si 0.4778(4) -0.0932(6) 0.9019(3) 0.0533(10) Uani 0.5 1 d D U P C 6
Si1A Si 0.4654(4) -0.0588(6) 0.8831(3) 0.0533(10) Uani 0.5 1 d D U P D 5
C9 C 0.4121(13) -0.238(2) 0.8820(16) 0.079(4) Uani 0.5 1 d . U P C 6
H9A H 0.442607 -0.291341 0.943469 0.118 Uiso 0.5 1 calc R U P C 6
H9B H 0.400571 -0.289355 0.824977 0.118 Uiso 0.5 1 calc R U P C 6
H9C H 0.358845 -0.208487 0.867129 0.118 Uiso 0.5 1 calc R U P C 6
C10A C 0.5592(13) -0.127(2) 0.8865(16) 0.068(4) Uani 0.5 1 d . U P D 5
H10D H 0.538730 -0.196182 0.836207 0.102 Uiso 0.5 1 calc R U P D 5
H10E H 0.602780 -0.161062 0.954154 0.102 Uiso 0.5 1 calc R U P D 5
H10F H 0.582962 -0.056431 0.870683 0.102 Uiso 0.5 1 calc R U P D 5
C11 C 0.4168(15) -0.002(2) 0.7907(15) 0.073(4) Uani 0.5 1 d . U P C 6
H11D H 0.405626 -0.053768 0.733797 0.109 Uiso 0.5 1 calc R U P C 6
H11E H 0.447263 0.077081 0.797811 0.109 Uiso 0.5 1 calc R U P C 6
H11F H 0.363395 0.020908 0.777856 0.109 Uiso 0.5 1 calc R U P C 6
N3A N 0.0742(9) -0.0039(12) 0.4656(13) 0.035(4) Uani 0.478(11) 1 d D . P B 3
O2A O 0.1066(9) -0.0163(13) 0.5762(11) 0.049(3) Uani 0.478(11) 1 d . . P B 3

loop_
_atom_site_aniso_label
_atom_site_aniso_U_11
_atom_site_aniso_U_22
_atom_site_aniso_U_33
_atom_site_aniso_U_23
_atom_site_aniso_U_13
_atom_site_aniso_U_12
Al1 0.0328(13) 0.0330(13) 0.0538(12) 0.000 0.0300(11) 0.000
Al2 0.0520(15) 0.0336(12) 0.0509(11) 0.000 0.0417(12) 0.000
Si2 0.0416(18) 0.0429(19) 0.0534(19) 0.0153(18) 0.0323(17) 0.0058(16)
N3 0.050(5) 0.049(6) 0.052(6) -0.002(5) 0.038(6) 0.004(5)
N2 0.040(4) 0.037(4) 0.070(4) 0.000 0.041(4) 0.000
N1 0.034(3) 0.040(3) 0.069(3) 0.000(3) 0.037(2) 0.003(2)
C1 0.049(3) 0.052(4) 0.079(3) 0.000(3) 0.050(2) -0.002(3)
C8 0.051(4) 0.075(4) 0.085(4) -0.006(3) 0.053(3) 0.000(3)
C2 0.047(3) 0.086(5) 0.092(4) -0.022(3) 0.048(3) -0.009(3)
C5 0.059(4) 0.064(5) 0.124(4) 0.019(4) 0.069(3) 0.010(3)
C7 0.065(4) 0.073(4) 0.113(6) -0.013(5) 0.065(4) 0.008(4)
C10 0.059(5) 0.089(8) 0.095(8) -0.023(6) 0.056(5) 0.009(4)
C4 0.089(5) 0.124(7) 0.109(4) 0.053(5) 0.071(4) 0.041(5)
C6 0.078(5) 0.048(4) 0.150(6) 0.010(4) 0.080(5) 0.017(4)
C3 0.058(4) 0.140(7) 0.080(4) 0.009(4) 0.038(3) 0.027(4)
C20A 0.089(10) 0.084(12) 0.090(9) 0.059(8) 0.071(9) 0.057(8)
C11A 0.067(6) 0.068(6) 0.066(5) -0.012(4) 0.044(5) 0.003(5)
C21 0.061(9) 0.071(7) 0.039(5) 0.008(4) 0.016(6) -0.009(6)
C22 0.088(10) 0.053(7) 0.094(10) 0.032(6) 0.072(8) 0.014(6)
C9A 0.059(6) 0.063(6) 0.085(8) -0.024(5) 0.035(5) -0.020(5)
O1 0.036(2) 0.062(3) 0.083(3) -0.025(3) 0.038(2) 0.001(2)
O2 0.096(9) 0.034(6) 0.068(7) -0.004(5) 0.069(7) -0.007(6)
Si2A 0.0443(18) 0.045(2) 0.0558(17) 0.0214(17) 0.0340(16) 0.0122(15)
C20 0.057(8) 0.098(12) 0.092(10) 0.039(8) 0.056(7) 0.031(8)
C22A 0.081(10) 0.062(9) 0.107(11) 0.036(8) 0.057(9) -0.004(6)
C21A 0.050(8) 0.079(10) 0.048(5) 0.023(5) 0.016(5) 0.021(6)
C16 0.044(3) 0.067(4) 0.063(2) 0.009(3) 0.041(3) 0.003(3)
C17A 0.070(8) 0.058(7) 0.068(3) -0.007(6) 0.057(5) -0.008(6)
C15A 0.048(5) 0.070(6) 0.082(7) 0.000(7) 0.045(5) 0.000(5)
C13A 0.077(7) 0.043(6) 0.074(6) 0.003(6) 0.053(5) -0.012(5)
C12A 0.072(6) 0.054(8) 0.065(6) 0.003(6) 0.055(5) -0.007(6)
C18A 0.082(9) 0.064(8) 0.056(5) -0.002(5) 0.048(6) -0.012(6)
C14A 0.074(6) 0.078(7) 0.082(8) -0.001(7) 0.060(7) -0.015(5)
C19A 0.074(7) 0.052(7) 0.066(5) 0.014(6) 0.051(5) -0.001(6)
C17 0.062(7) 0.053(7) 0.079(5) -0.005(4) 0.057(5) 0.005(5)
C15 0.059(6) 0.089(7) 0.073(7) -0.008(5) 0.048(6) -0.014(4)
C13 0.098(7) 0.061(6) 0.085(8) 0.000(5) 0.069(6) -0.011(4)
C12 0.067(5) 0.053(6) 0.065(6) 0.006(4) 0.052(5) 0.008(4)
C18 0.073(7) 0.078(9) 0.064(4) -0.002(5) 0.056(5) 0.000(6)
C14 0.088(6) 0.085(7) 0.102(9) -0.005(7) 0.073(7) -0.030(6)
C19 0.086(7) 0.051(7) 0.063(5) 0.012(4) 0.056(5) 0.014(4)
N4 0.027(8) 0.032(4) 0.028(7) 0.009(3) 0.013(6) 0.010(4)
Si1 0.0405(14) 0.0413(19) 0.0816(14) -0.0145(13) 0.0386(12) 0.0026(13)
Si1A 0.0405(14) 0.0413(19) 0.0816(14) -0.0145(13) 0.0386(12) 0.0026(13)
C9 0.065(6) 0.073(7) 0.095(8) -0.021(5) 0.046(6) -0.024(5)
C10A 0.062(5) 0.079(8) 0.081(8) -0.019(6) 0.052(5) 0.010(4)
C11 0.082(7) 0.072(7) 0.072(5) -0.011(4) 0.050(5) 0.010(5)
N3A 0.042(8) 0.024(6) 0.055(10) -0.002(5) 0.038(7) -0.009(6)
O2A 0.065(7) 0.026(6) 0.070(7) -0.009(5) 0.048(6) -0.017(5)

loop_
_atom_type_symbol
_atom_type_description
_atom_type_scat_dispersion_real
_atom_type_scat_dispersion_imag
_atom_type_scat_source
C C 0.0181 0.0091 'International Tables Vol C Tables 4.2.6.8 and 6.1.1.4'
H H 0.0000 0.0000 'International Tables Vol C Tables 4.2.6.8 and 6.1.1.4'
Al Al 0.2130 0.2455 'International Tables Vol C Tables 4.2.6.8 and 6.1.1.4'
N N 0.0311 0.0180 'International Tables Vol C Tables 4.2.6.8 and 6.1.1.4'
O O 0.0492 0.0322 'International Tables Vol C Tables 4.2.6.8 and 6.1.1.4'
Si Si 0.2541 0.3302 'International Tables Vol C Tables 4.2.6.8 and 6.1.1.4'

loop_
_exptl_crystal_face_index_h
_exptl_crystal_face_index_k
_exptl_crystal_face_index_l
_exptl_crystal_face_perp_dist
1 0 4 0.0150
-1 0 -5 0.0120
-7 -2 3 0.0910
5 2 -2 0.0920
-1 3 1 0.0860
5 -2 -3 0.0810

loop_
_geom_angle_atom_site_label_1
_geom_angle_atom_site_label_2
_geom_angle_atom_site_label_3
_geom_angle
_geom_angle_site_symmetry_1
_geom_angle_site_symmetry_3
_geom_angle_publ_flag
N2 Al1 N1 112.87(19) . 2_657 ?
N2 Al1 N1 112.87(19) . . ?
N1 Al1 N1 134.3(4) . 2_657 ?
O1 Al1 N2 120.7(2) 2_657 . ?
O1 Al1 N2 120.7(2) . . ?
O1 Al1 N1 107.0(3) . 2_657 ?
O1 Al1 N1 46.4(2) 2_657 2_657 ?
O1 Al1 N1 107.0(3) 2_657 . ?
O1 Al1 N1 46.4(2) . . ?
O1 Al1 O1 118.5(5) 2_657 . ?
O2 Al2 N3 49.5(7) . . ?
O2 Al2 N3 97.6(6) 2_556 . ?
O2 Al2 O2 94.7(10) 2_556 . ?
O2 Al2 N4 138.7(6) . . ?
O2 Al2 N4 125.8(6) 2_556 . ?
O2 Al2 O2A 116.5(9) . 2_556 ?
O2 Al2 O2A 23.6(4) 2_556 2_556 ?
N4 Al2 N3 110.6(7) . . ?
N4 Al2 N3 110.6(7) 2_556 2_556 ?
N4 Al2 N3 113.7(7) . 2_556 ?
N4 Al2 N3 113.7(7) 2_556 . ?
N4 Al2 N4 18.4(4) . 2_556 ?
N4 Al2 N3A 111.0(6) . 2_556 ?
N4 Al2 N3A 112.2(7) . . ?
N4 Al2 N3A 111.0(6) 2_556 . ?
N4 Al2 N3A 112.2(7) 2_556 2_556 ?
N3A Al2 N3A 136.2(9) 2_556 . ?
O2A Al2 N4 102.8(6) 2_556 . ?
O2A Al2 N4 117.6(6) . . ?
O2A Al2 N3A 46.9(6) . . ?
O2A Al2 N3A 115.1(6) 2_556 . ?
O2A Al2 O2A 139.4(10) 2_556 . ?
C21 Si2 C22 105.5(8) . . ?
C21 Si2 C20 108.8(10) . . ?
C21 Si2 N4 115.3(5) . . ?
C22 Si2 C20 107.0(8) . . ?
C22 Si2 N4 110.6(7) . . ?
C20 Si2 N4 109.4(7) . . ?
N4 Si2 C21 111.2(6) 2_556 . ?
N4 Si2 C22 113.1(7) 2_556 . ?
N4 Si2 C20 111.0(8) 2_556 . ?
N4 Si2 N4 4.19(13) 2_556 . ?
O2 N3 Al2 60.6(8) . . ?
O2 N3 C16 103.9(11) . . ?
C16 N3 Al2 122.4(9) . . ?
C12 N3 Al2 128.9(13) . . ?
C12 N3 O2 107.3(14) . . ?
C12 N3 C16 108.6(13) . . ?
Si1 N2 Al1 126.4(3) . . ?
Si1 N2 Al1 126.4(3) 2_657 . ?
Si1A N2 Al1 112.8(3) 2_657 . ?
Si1A N2 Al1 112.8(3) . . ?
C1 N1 Al1 126.8(5) . . ?
C1 N1 O1 108.7(5) . . ?
C5 N1 Al1 122.6(4) . . ?
C5 N1 C1 110.5(6) . . ?
C5 N1 O1 109.2(6) . . ?
O1 N1 Al1 58.8(3) . . ?
N1 C1 H1 108.1 . . ?
N1 C1 C8 109.6(6) . . ?
N1 C1 C2 107.2(6) . . ?
C8 C1 H1 108.1 . . ?
C2 C1 H1 108.1 . . ?
C2 C1 C8 115.4(7) . . ?
C1 C8 H8A 108.3 . . ?
C1 C8 H8B 108.3 . . ?
H8A C8 H8B 107.4 . . ?
C7 C8 C1 116.0(7) . . ?
C7 C8 H8A 108.3 . . ?
C7 C8 H8B 108.3 . . ?
C1 C2 H2A 108.6 . . ?
C1 C2 H2B 108.6 . . ?
C1 C2 C3 114.7(8) . . ?
H2A C2 H2B 107.6 . . ?
C3 C2 H2A 108.6 . . ?
C3 C2 H2B 108.6 . . ?
N1 C5 H5 107.1 . . ?
N1 C5 C4 106.8(9) . . ?
N1 C5 C6 113.0(7) . . ?
C4 C5 H5 107.1 . . ?
C6 C5 H5 107.1 . . ?
C6 C5 C4 115.2(8) . . ?
C8 C7 H7A 109.4 . . ?
C8 C7 H7B 109.4 . . ?
C8 C7 C6 111.1(7) . . ?
H7A C7 H7B 108.0 . . ?
C6 C7 H7A 109.4 . . ?
C6 C7 H7B 109.4 . . ?
H10A C10 H10B 109.5 . . ?
H10A C10 H10C 109.5 . . ?
H10B C10 H10C 109.5 . . ?
Si1 C10 H10A 109.5 . . ?
Si1 C10 H10B 109.5 . . ?
Si1 C10 H10C 109.5 . . ?
C5 C4 H4A 109.1 . . ?
C5 C4 H4B 109.1 . . ?
H4A C4 H4B 107.8 . . ?
C3 C4 C5 112.4(8) . . ?
C3 C4 H4A 109.1 . . ?
C3 C4 H4B 109.1 . . ?
C5 C6 C7 115.9(8) . . ?
C5 C6 H6A 108.3 . . ?
C5 C6 H6B 108.3 . . ?
C7 C6 H6A 108.3 . . ?
C7 C6 H6B 108.3 . . ?
H6A C6 H6B 107.4 . . ?
C2 C3 H3A 109.5 . . ?
C2 C3 H3B 109.5 . . ?
C4 C3 C2 110.8(8) . . ?
C4 C3 H3A 109.5 . . ?
C4 C3 H3B 109.5 . . ?
H3A C3 H3B 108.1 . . ?
H20A C20A H20B 109.5 . . ?
H20A C20A H20C 109.5 . . ?
H20B C20A H20C 109.5 . . ?
Si2A C20A H20A 109.5 . . ?
Si2A C20A H20B 109.5 . . ?
Si2A C20A H20C 109.5 . . ?
H11A C11A H11B 109.5 . . ?
H11A C11A H11C 109.5 . . ?
H11B C11A H11C 109.5 . . ?
Si1A C11A H11A 109.5 . . ?
Si1A C11A H11B 109.5 . . ?
Si1A C11A H11C 109.5 . . ?
Si2 C21 H21A 109.5 . . ?
Si2 C21 H21B 109.5 . . ?
Si2 C21 H21C 109.5 . . ?
H21A C21 H21B 109.5 . . ?
H21A C21 H21C 109.5 . . ?
H21B C21 H21C 109.5 . . ?
Si2 C22 H22A 109.5 . . ?
Si2 C22 H22B 109.5 . . ?
Si2 C22 H22C 109.5 . . ?
H22A C22 H22B 109.5 . . ?
H22A C22 H22C 109.5 . . ?
H22B C22 H22C 109.5 . . ?
H9AA C9A H9AB 109.5 . . ?
H9AA C9A H9AC 109.5 . . ?
H9AB C9A H9AC 109.5 . . ?
Si1A C9A H9AA 109.5 . . ?
Si1A C9A H9AB 109.5 . . ?
Si1A C9A H9AC 109.5 . . ?
N1 O1 Al1 74.7(3) . . ?
N3 O2 Al2 69.9(8) . . ?
C22A Si2A C20A 107.5(10) . . ?
C22A Si2A C21A 108.8(10) . . ?
C21A Si2A C20A 105.1(9) . . ?
N4 Si2A C20A 115.4(8) 2_556 . ?
N4 Si2A C20A 112.7(7) . . ?
N4 Si2A Si2A 57.5(4) 2_556 2_556 ?
N4 Si2A Si2A 40.8(3) . 2_556 ?
N4 Si2A C22A 111.6(8) . . ?
N4 Si2A C22A 123.1(9) 2_556 . ?
N4 Si2A C21A 110.8(6) . . ?
N4 Si2A C21A 94.6(6) 2_556 . ?
N4 Si2A N4 16.7(4) 2_556 . ?
Si2 C20 H20D 109.5 . . ?
Si2 C20 H20E 109.5 . . ?
Si2 C20 H20F 109.5 . . ?
H20D C20 H20E 109.5 . . ?
H20D C20 H20F 109.5 . . ?
H20E C20 H20F 109.5 . . ?
Si2A C22A H22D 109.5 . . ?
Si2A C22A H22E 109.5 . . ?
Si2A C22A H22F 109.5 . . ?
H22D C22A H22E 109.5 . . ?
H22D C22A H22F 109.5 . . ?
H22E C22A H22F 109.5 . . ?
Si2A C21A H21D 109.5 . . ?
Si2A C21A H21E 109.5 . . ?
Si2A C21A H21F 109.5 . . ?
H21D C21A H21E 109.5 . . ?
H21D C21A H21F 109.5 . . ?
H21E C21A H21F 109.5 . . ?
N3 C16 H16A 108.3 . . ?
C17A C16 H16 106.8 . . ?
C15A C16 H16 106.8 . . ?
C15A C16 C17A 114.1(12) . . ?
C17 C16 N3 105.8(10) . . ?
C17 C16 H16A 108.3 . . ?
C17 C16 C15 119.1(11) . . ?
C15 C16 N3 106.5(11) . . ?
C15 C16 H16A 108.3 . . ?
N3A C16 H16 106.8 . . ?
N3A C16 C17A 105.5(10) . . ?
N3A C16 C15A 116.3(10) . . ?
C16 C17A H17A 108.4 . . ?
C16 C17A H17B 108.4 . . ?
H17A C17A H17B 107.4 . . ?
C18A C17A C16 115.7(11) . . ?
C18A C17A H17A 108.4 . . ?
C18A C17A H17B 108.4 . . ?
C16 C15A H15A 109.1 . . ?
C16 C15A H15B 109.1 . . ?
H15A C15A H15B 107.8 . . ?
C14A C15A C16 112.6(11) . . ?
C14A C15A H15A 109.1 . . ?
C14A C15A H15B 109.1 . . ?
H13A C13A H13B 107.7 . . ?
C12A C13A H13A 108.8 . . ?
C12A C13A H13B 108.8 . . ?
C14A C13A H13A 108.8 . . ?
C14A C13A H13B 108.8 . . ?
C14A C13A C12A 113.6(12) . . ?
C13A C12A H12A 108.2 . . ?
C13A C12A C19A 114.2(11) . . ?
C19A C12A H12A 108.2 . . ?
N3A C12A C13A 112.2(12) . . ?
N3A C12A H12A 108.2 . . ?
N3A C12A C19A 105.6(12) . . ?
C17A C18A H18A 109.9 . . ?
C17A C18A H18B 109.9 . . ?
H18A C18A H18B 108.3 . . ?
C19A C18A C17A 108.8(12) . . ?
C19A C18A H18A 109.9 . . ?
C19A C18A H18B 109.9 . . ?
C15A C14A H14A 109.5 . . ?
C15A C14A H14B 109.5 . . ?
C13A C14A C15A 110.7(13) . . ?
C13A C14A H14A 109.5 . . ?
C13A C14A H14B 109.5 . . ?
H14A C14A H14B 108.1 . . ?
C12A C19A H19A 108.4 . . ?
C12A C19A H19B 108.4 . . ?
C18A C19A C12A 115.7(12) . . ?
C18A C19A H19A 108.4 . . ?
C18A C19A H19B 108.4 . . ?
H19A C19A H19B 107.4 . . ?
C16 C17 H17C 108.7 . . ?
C16 C17 H17D 108.7 . . ?
C16 C17 C18 114.1(11) . . ?
H17C C17 H17D 107.6 . . ?
C18 C17 H17C 108.7 . . ?
C18 C17 H17D 108.7 . . ?
C16 C15 H15C 108.6 . . ?
C16 C15 H15D 108.6 . . ?
C16 C15 C14 114.5(14) . . ?
H15C C15 H15D 107.6 . . ?
C14 C15 H15C 108.6 . . ?
C14 C15 H15D 108.6 . . ?
H13C C13 H13D 107.8 . . ?
C12 C13 H13C 109.0 . . ?
C12 C13 H13D 109.0 . . ?
C12 C13 C14 112.9(14) . . ?
C14 C13 H13C 109.0 . . ?
C14 C13 H13D 109.0 . . ?
N3 C12 H12 106.3 . . ?
N3 C12 C19 103.3(13) . . ?
C13 C12 N3 114.8(14) . . ?
C13 C12 H12 106.3 . . ?
C13 C12 C19 118.8(13) . . ?
C19 C12 H12 106.3 . . ?
C17 C18 H18C 109.5 . . ?
C17 C18 H18D 109.5 . . ?
H18C C18 H18D 108.1 . . ?
C19 C18 C17 110.9(11) . . ?
C19 C18 H18C 109.5 . . ?
C19 C18 H18D 109.5 . . ?
C15 C14 H14C 109.9 . . ?
C15 C14 H14D 109.9 . . ?
C13 C14 C15 108.9(13) . . ?
C13 C14 H14C 109.9 . . ?
C13 C14 H14D 109.9 . . ?
H14C C14 H14D 108.3 . . ?
C12 C19 H19C 108.2 . . ?
C12 C19 H19D 108.2 . . ?
C18 C19 C12 116.2(14) . . ?
C18 C19 H19C 108.2 . . ?
C18 C19 H19D 108.2 . . ?
H19C C19 H19D 107.4 . . ?
Al2 N4 Si2 93.2(3) . . ?
Si2 N4 Al2 115.7(4) 2_556 . ?
Si2 N4 Si2 151.1(6) 2_556 . ?
Si2A N4 Al2 121.7(5) . . ?
Si2A N4 Al2 156.6(5) 2_556 . ?
Si2A N4 Si2A 81.7(6) 2_556 . ?
N4 N4 Al2 80.8(2) 2_556 . ?
N4 N4 Si2 163.4(5) 2_556 2_556 ?
N4 N4 Si2 12.4(4) 2_556 . ?
N4 N4 Si2A 40.9(4) 2_556 . ?
N4 N4 Si2A 122.4(4) 2_556 2_556 ?
N2 Si1 C10 113.6(8) . . ?
N2 Si1 C9 113.2(8) . . ?
N2 Si1 C11 106.8(7) . . ?
C10 Si1 C9 103.3(11) . . ?
C11 Si1 C10 114.0(11) . . ?
C11 Si1 C9 105.8(11) . . ?
N2 Si1A C11A 115.6(7) . . ?
N2 Si1A C9A 114.7(8) . . ?
N2 Si1A C10A 111.8(7) . . ?
C11A Si1A C9A 103.9(9) . . ?
C11A Si1A C10A 101.2(9) . . ?
C9A Si1A C10A 108.4(10) . . ?
Si1 C9 H9A 109.5 . . ?
Si1 C9 H9B 109.5 . . ?
Si1 C9 H9C 109.5 . . ?
H9A C9 H9B 109.5 . . ?
H9A C9 H9C 109.5 . . ?
H9B C9 H9C 109.5 . . ?
Si1A C10A H10D 109.5 . . ?
Si1A C10A H10E 109.5 . . ?
Si1A C10A H10F 109.5 . . ?
H10D C10A H10E 109.5 . . ?
H10D C10A H10F 109.5 . . ?
H10E C10A H10F 109.5 . . ?
Si1 C11 H11D 109.5 . . ?
Si1 C11 H11E 109.5 . . ?
Si1 C11 H11F 109.5 . . ?
H11D C11 H11E 109.5 . . ?
H11D C11 H11F 109.5 . . ?
H11E C11 H11F 109.5 . . ?
C16 N3A Al2 129.6(8) . . ?
C16 N3A C12A 110.6(12) . . ?
C16 N3A O2A 109.6(10) . . ?
C12A N3A Al2 119.7(11) . . ?
C12A N3A O2A 106.6(13) . . ?
O2A N3A Al2 59.2(7) . . ?
N3A O2A Al2 73.9(7) . . ?

loop_
_geom_bond_atom_site_label_1
_geom_bond_atom_site_label_2
_geom_bond_distance
_geom_bond_site_symmetry_2
_geom_bond_publ_flag
Al1 N2 1.790(8) . ?
Al1 N1 1.978(5) 2_657 ?
Al1 N1 1.978(5) . ?
Al1 O1 1.754(5) 2_657 ?
Al1 O1 1.754(5) . ?
Al2 N3 1.926(19) 2_556 ?
Al2 N3 1.926(19) . ?
Al2 O2 1.786(12) 2_556 ?
Al2 O2 1.786(12) . ?
Al2 N4 1.822(9) . ?
Al2 N4 1.822(9) 2_556 ?
Al2 N3A 2.019(15) . ?
Al2 N3A 2.019(15) 2_556 ?
Al2 O2A 1.804(13) . ?
Al2 O2A 1.804(13) 2_556 ?
Si2 C21 1.850(7) . ?
Si2 C22 1.851(7) . ?
Si2 C20 1.851(7) . ?
Si2 N4 1.705(8) 2_556 ?
Si2 N4 2.268(8) . ?
N3 O2 1.56(2) . ?
N3 C16 1.58(2) . ?
N3 C12 1.482(13) . ?
N2 Si1 1.740(5) . ?
N2 Si1 1.740(5) 2_657 ?
N2 Si1A 1.751(5) . ?
N2 Si1A 1.751(5) 2_657 ?
N1 C1 1.480(9) . ?
N1 C5 1.451(11) . ?
N1 O1 1.486(7) . ?
C1 H1 1.0000 . ?
C1 C8 1.549(10) . ?
C1 C2 1.497(11) . ?
C8 H8A 0.9900 . ?
C8 H8B 0.9900 . ?
C8 C7 1.473(13) . ?
C2 H2A 0.9900 . ?
C2 H2B 0.9900 . ?
C2 C3 1.536(15) . ?
C5 H5 1.0000 . ?
C5 C4 1.539(16) . ?
C5 C6 1.482(13) . ?
C7 H7A 0.9900 . ?
C7 H7B 0.9900 . ?
C7 C6 1.535(13) . ?
C10 H10A 0.9800 . ?
C10 H10B 0.9800 . ?
C10 H10C 0.9800 . ?
C10 Si1 1.860(18) . ?
C4 H4A 0.9900 . ?
C4 H4B 0.9900 . ?
C4 C3 1.524(16) . ?
C6 H6A 0.9900 . ?
C6 H6B 0.9900 . ?
C3 H3A 0.9900 . ?
C3 H3B 0.9900 . ?
C20A H20A 0.9800 . ?
C20A H20B 0.9800 . ?
C20A H20C 0.9800 . ?
C20A Si2A 1.851(7) . ?
C11A H11A 0.9800 . ?
C11A H11B 0.9800 . ?
C11A H11C 0.9800 . ?
C11A Si1A 1.891(19) . ?
C21 H21A 0.9800 . ?
C21 H21B 0.9800 . ?
C21 H21C 0.9800 . ?
C22 H22A 0.9800 . ?
C22 H22B 0.9800 . ?
C22 H22C 0.9800 . ?
C9A H9AA 0.9800 . ?
C9A H9AB 0.9800 . ?
C9A H9AC 0.9800 . ?
C9A Si1A 1.898(18) . ?
Si2A Si2A 2.002(7) 2_556 ?
Si2A C22A 1.850(7) . ?
Si2A C21A 1.851(7) . ?
Si2A N4 1.323(10) 2_556 ?
Si2A N4 1.706(8) . ?
C20 H20D 0.9800 . ?
C20 H20E 0.9800 . ?
C20 H20F 0.9800 . ?
C22A H22D 0.9800 . ?
C22A H22E 0.9800 . ?
C22A H22F 0.9800 . ?
C21A H21D 0.9800 . ?
C21A H21E 0.9800 . ?
C21A H21F 0.9800 . ?
C16 H16A 1.0000 . ?
C16 H16 1.0000 . ?
C16 C17A 1.534(6) . ?
C16 C15A 1.533(6) . ?
C16 C17 1.533(6) . ?
C16 C15 1.533(7) . ?
C16 N3A 1.36(2) . ?
C17A H17A 0.9900 . ?
C17A H17B 0.9900 . ?
C17A C18A 1.509(11) . ?
C15A H15A 0.9900 . ?
C15A H15B 0.9900 . ?
C15A C14A 1.508(11) . ?
C13A H13A 0.9900 . ?
C13A H13B 0.9900 . ?
C13A C12A 1.533(7) . ?
C13A C14A 1.508(11) . ?
C12A H12A 1.0000 . ?
C12A C19A 1.533(6) . ?
C12A N3A 1.482(13) . ?
C18A H18A 0.9900 . ?
C18A H18B 0.9900 . ?
C18A C19A 1.508(11) . ?
C14A H14A 0.9900 . ?
C14A H14B 0.9900 . ?
C19A H19A 0.9900 . ?
C19A H19B 0.9900 . ?
C17 H17C 0.9900 . ?
C17 H17D 0.9900 . ?
C17 C18 1.55(2) . ?
C15 H15C 0.9900 . ?
C15 H15D 0.9900 . ?
C15 C14 1.56(3) . ?
C13 H13C 0.9900 . ?
C13 H13D 0.9900 . ?
C13 C12 1.47(2) . ?
C13 C14 1.53(3) . ?
C12 H12 1.0000 . ?
C12 C19 1.532(19) . ?
C18 H18C 0.9900 . ?
C18 H18D 0.9900 . ?
C18 C19 1.50(2) . ?
C14 H14C 0.9900 . ?
C14 H14D 0.9900 . ?
C19 H19C 0.9900 . ?
C19 H19D 0.9900 . ?
N4 N4 0.581(13) 2_556 ?
Si1 C9 1.87(2) . ?
Si1 C11 1.74(2) . ?
Si1A C10A 1.960(18) . ?
C9 H9A 0.9800 . ?
C9 H9B 0.9800 . ?
C9 H9C 0.9800 . ?
C10A H10D 0.9800 . ?
C10A H10E 0.9800 . ?
C10A H10F 0.9800 . ?
C11 H11D 0.9800 . ?
C11 H11E 0.9800 . ?
C11 H11F 0.9800 . ?
N3A O2A 1.53(2) . ?

loop_
_geom_torsion_atom_site_label_1
_geom_torsion_atom_site_label_2
_geom_torsion_atom_site_label_3
_geom_torsion_atom_site_label_4
_geom_torsion
_geom_torsion_site_symmetry_1
_geom_torsion_site_symmetry_2
_geom_torsion_site_symmetry_3
_geom_torsion_site_symmetry_4
_geom_torsion_publ_flag
Al1 N2 Si1 C10 103.3(10) . . . . ?
Al1 N2 Si1 C9 -139.2(9) . . . . ?
Al1 N2 Si1 C11 -23.2(10) . . . . ?
Al1 N2 Si1A C11A -10.8(8) . . . . ?
Al1 N2 Si1A C9A -131.8(8) . . . . ?
Al1 N2 Si1A C10A 104.3(8) . . . . ?
Al1 N1 C1 C8 125.8(6) . . . . ?
Al1 N1 C1 C2 -108.3(7) . . . . ?
Al1 N1 C5 C4 106.9(7) . . . . ?
Al1 N1 C5 C6 -125.4(7) . . . . ?
Al2 N3 C16 C17 113.2(14) . . . . ?
Al2 N3 C16 C15 -119.1(14) . . . . ?
Al2 N3 C12 C13 117.1(16) . . . . ?
Al2 N3 C12 C19 -112.0(16) . . . . ?
N3 Al2 O2 N3 -145.6(10) 2_556 . . . ?
N3 Al2 N4 N4 -84(3) 2_556 . . 2_556 ?
N3 Al2 N4 N4 103(3) . . . 2_556 ?
N3 C16 C17 C18 53.0(16) . . . . ?
N3 C16 C15 C14 -57.9(18) . . . . ?
N3 C12 C19 C18 -61.2(18) . . . . ?
N2 Al1 O1 N1 -93.4(3) . . . . ?
N1 Al1 N2 Si1 -86.8(3) . . . 2_657 ?
N1 Al1 N2 Si1 93.2(3) . . . . ?
N1 Al1 N2 Si1 -86.8(3) 2_657 . . . ?
N1 Al1 N2 Si1 93.2(3) 2_657 . . 2_657 ?
N1 Al1 N2 Si1A -92.1(3) 2_657 . . . ?
N1 Al1 N2 Si1A 87.9(3) . . . . ?
N1 Al1 N2 Si1A 87.9(3) 2_657 . . 2_657 ?
N1 Al1 N2 Si1A -92.1(3) . . . 2_657 ?
N1 Al1 O1 N1 135.8(4) 2_657 . . . ?
N1 C1 C8 C7 52.5(10) . . . . ?
N1 C1 C2 C3 -54.0(9) . . . . ?
N1 C5 C4 C3 57.5(11) . . . . ?
N1 C5 C6 C7 -49.3(12) . . . . ?
C1 N1 C5 C4 -68.8(8) . . . . ?
C1 N1 C5 C6 58.9(10) . . . . ?
C1 N1 O1 Al1 122.2(5) . . . . ?
C1 C8 C7 C6 -41.8(12) . . . . ?
C1 C2 C3 C4 45.0(12) . . . . ?
C8 C1 C2 C3 68.3(9) . . . . ?
C8 C7 C6 C5 39.9(13) . . . . ?
C2 C1 C8 C7 -68.6(10) . . . . ?
C5 N1 C1 C8 -58.8(8) . . . . ?
C5 N1 C1 C2 67.2(9) . . . . ?
C5 N1 O1 Al1 -117.1(5) . . . . ?
C5 C4 C3 C2 -45.7(13) . . . . ?
C4 C5 C6 C7 73.8(12) . . . . ?
C6 C5 C4 C3 -69.0(12) . . . . ?
C20A Si2A N4 Al2 -99.2(12) . . . . ?
C20A Si2A N4 Si2A 82.5(11) . . . 2_556 ?
C20A Si2A N4 N4 -103(4) . . . 2_556 ?
O1 Al1 N2 Si1 -35.1(3) 2_657 . . . ?
O1 Al1 N2 Si1 -35.1(3) . . . 2_657 ?
O1 Al1 N2 Si1 144.9(3) 2_657 . . 2_657 ?
O1 Al1 N2 Si1 144.9(3) . . . . ?
O1 Al1 N2 Si1A -40.4(3) 2_657 . . . ?
O1 Al1 N2 Si1A -40.4(3) . . . 2_657 ?
O1 Al1 N2 Si1A 139.6(3) 2_657 . . 2_657 ?
O1 Al1 N2 Si1A 139.6(3) . . . . ?
O1 Al1 O1 N1 86.6(3) 2_657 . . . ?
O1 N1 C1 C8 61.1(8) . . . . ?
O1 N1 C1 C2 -172.9(6) . . . . ?
O1 N1 C5 C4 171.6(6) . . . . ?
O1 N1 C5 C6 -60.7(9) . . . . ?
O2 Al2 O2 N3 -95.9(9) 2_556 . . . ?
O2 Al2 N4 N4 52(3) . . . 2_556 ?
O2 Al2 N4 N4 -140(3) 2_556 . . 2_556 ?
O2 N3 C16 C17 176.9(11) . . . . ?
O2 N3 C16 C15 -55.4(13) . . . . ?
O2 N3 C12 C13 51.3(18) . . . . ?
O2 N3 C12 C19 -177.8(12) . . . . ?
Si2A Si2A N4 Al2 178.3(15) 2_556 . . . ?
Si2A Si2A N4 N4 175(5) 2_556 . . 2_556 ?
C22A Si2A N4 Al2 139.6(11) . . . . ?
C22A Si2A N4 Si2A -38.7(11) . . . 2_556 ?
C22A Si2A N4 N4 136(4) . . . 2_556 ?
C21A Si2A N4 Al2 18.3(13) . . . . ?
C21A Si2A N4 Si2A -160.1(8) . . . 2_556 ?
C21A Si2A N4 N4 15(4) . . . 2_556 ?
C16 N3 O2 Al2 -119.6(9) . . . . ?
C16 N3 C12 C13 -60.4(17) . . . . ?
C16 N3 C12 C19 70.5(15) . . . . ?
C16 C17A C18A C19A -43(2) . . . . ?
C16 C15A C14A C13A 44(2) . . . . ?
C16 C17 C18 C19 -44(2) . . . . ?
C16 C15 C14 C13 53(2) . . . . ?
C16 N3A O2A Al2 -125.2(9) . . . . ?
C17A C16 C15A C14A 71.1(18) . . . . ?
C17A C16 N3A Al2 105.8(14) . . . . ?
C17A C16 N3A C12A -71.3(13) . . . . ?
C17A C16 N3A O2A 171.5(10) . . . . ?
C17A C18A C19A C12A 41.3(19) . . . . ?
C15A C16 C17A C18A -70.5(17) . . . . ?
C15A C16 N3A Al2 -126.7(14) . . . . ?
C15A C16 N3A C12A 56.2(16) . . . . ?
C15A C16 N3A O2A -61.0(13) . . . . ?
C13A C12A C19A C18A 71.2(18) . . . . ?
C13A C12A N3A Al2 127.1(11) . . . . ?
C13A C12A N3A C16 -55.5(16) . . . . ?
C13A C12A N3A O2A 63.6(14) . . . . ?
C12A C13A C14A C15A -46.1(19) . . . . ?
C12A N3A O2A Al2 115.1(10) . . . . ?
C14A C13A C12A C19A -68.4(18) . . . . ?
C14A C13A C12A N3A 51.8(17) . . . . ?
C19A C12A N3A Al2 -107.9(13) . . . . ?
C19A C12A N3A C16 69.5(14) . . . . ?
C19A C12A N3A O2A -171.4(11) . . . . ?
C17 C16 C15 C14 61.5(19) . . . . ?
C17 C18 C19 C12 48(2) . . . . ?
C15 C16 C17 C18 -66.7(18) . . . . ?
C13 C12 C19 C18 67.3(19) . . . . ?
C12 N3 O2 Al2 125.4(13) . . . . ?
C12 N3 C16 C17 -69.1(15) . . . . ?
C12 N3 C16 C15 58.6(16) . . . . ?
C12 C13 C14 C15 -49(2) . . . . ?
C14 C13 C12 N3 56.1(19) . . . . ?
C14 C13 C12 C19 -66.8(19) . . . . ?
N4 Al2 O2 N3 92.1(9) 2_556 . . . ?
N4 Al2 O2 N3 74.2(11) . . . . ?
N4 Al2 N4 Si2 -1(3) 2_556 . . . ?
N4 Al2 N4 Si2 179(4) 2_556 . . 2_556 ?
N4 Al2 N4 Si2A 174(6) 2_556 . . 2_556 ?
N4 Al2 N4 Si2A -2(2) 2_556 . . . ?
N4 Al2 O2A N3A 95.4(9) . . . . ?
N4 Al2 O2A N3A 107.0(8) 2_556 . . . ?
N4 Si2A N4 Al2 4(3) 2_556 . . . ?
N4 Si2A N4 Si2A -175(5) 2_556 . . 2_556 ?
Si1 N2 Si1 C10 -76.7(10) 2_657 . . . ?
Si1 N2 Si1 C9 40.8(9) 2_657 . . . ?
Si1 N2 Si1 C11 156.8(10) 2_657 . . . ?
Si1A N2 Si1A C11A 169.2(8) 2_657 . . . ?
Si1A N2 Si1A C9A 48.2(8) 2_657 . . . ?
Si1A N2 Si1A C10A -75.7(8) 2_657 . . . ?
N3A Al2 N4 N4 -97(3) 2_556 . . 2_556 ?
N3A Al2 N4 N4 90(3) . . . 2_556 ?
N3A Al2 O2A N3A -130.7(12) 2_556 . . . ?
N3A C16 C17A C18A 58.3(17) . . . . ?
N3A C16 C15A C14A -52.0(19) . . . . ?
N3A C12A C19A C18A -52.5(17) . . . . ?
O2A Al2 N4 N4 38(3) . . . 2_556 ?
O2A Al2 N4 N4 -146(3) 2_556 . . 2_556 ?
O2A Al2 O2A N3A -78.5(7) 2_556 . . . ?

loop_
_twin_individual_id
_twin_individual_mass_fraction_refined
1 0.57283
2 0.42717
